data_7041713
loop_
_publ_author_name
'War\.zajtis, Beata'
'Gli\<si\'c, Biljana \/D'
'Savi\'c, Nada D'
'Pavic, Aleksandar'
'Vojnovic, Sandra'
'Veselinovi\'c, Aleksandar'
'Nikodinovic-Runic, Jasmina'
'Rychlewska, Urszula'
'Djuran, Milo\<s I'

_publ_section_title
;
 Mononuclear gold(iii) complexes with l-histidine-containing dipeptides:
 tuning the structural and biological properties by variation of the
 N-terminal amino acid and counter anion.
;
_journal_issue 8
_journal_name_full 'Dalton transactions (Cambridge, England : 2003)'
_journal_page_first 2594
_journal_page_last 2608
_journal_paper_doi 10.1039/c6dt04862e
_journal_volume 46
_journal_year 2017
_chemical_absolute_configuration rmad
_chemical_formula_moiety 'C12 H19 Au Cl N4 O3, Au Cl4, H2 O'
_chemical_formula_sum 'C12 H21 Au2 Cl5 N4 O4'
_chemical_formula_weight 856.51
_space_group_crystal_system orthorhombic
_space_group_IT_number 19
_space_group_name_Hall 'P 2ac 2ab'
_space_group_name_H-M_alt 'P 21 21 21'
_symmetry_space_group_name_Hall 'P 2ac 2ab'
_symmetry_space_group_name_H-M 'P 21 21 21'
_atom_sites_solution_hydrogens mixed
_atom_sites_solution_primary direct
_atom_sites_solution_secondary difmap
_audit_creation_method SHELXL-2014/7
_audit_update_record
;
2016-12-19 deposited with the CCDC.
2017-01-17 downloaded from the CCDC.
;
_cell_angle_alpha 90
_cell_angle_beta 90
_cell_angle_gamma 90
_cell_formula_units_Z 4
_cell_length_a 8.35190(10)
_cell_length_b 11.12680(10)
_cell_length_c 24.3707(2)
_cell_measurement_reflns_used 21574
_cell_measurement_temperature 295(2)
_cell_measurement_theta_max 28.6060
_cell_measurement_theta_min 3.3320
_cell_volume 2264.77(4)
_computing_cell_refinement
;
CrysAlisPro, Agilent Technologies (2014)
;
_computing_data_collection
;
CrysAlisPro, Agilent Technologies (2014)
;
_computing_data_reduction
;
CrysAlisPro, Agilent Technologies (2014)
;
_computing_molecular_graphics 'Mercury (Bruno, et al. 2002)'
_computing_publication_material 'SHELXL-2014/7 (Sheldrick, 2015)'
_computing_structure_refinement 'SHELXL-2014/7 (Sheldrick, 2015)'
_computing_structure_solution 'SHELXS-97 (Sheldrick, 2008)'
_diffrn_ambient_temperature 295(2)
_diffrn_measured_fraction_theta_full 0.998
_diffrn_measured_fraction_theta_max 0.998
_diffrn_measurement_device_type 'Xcalibur, Eos'
_diffrn_measurement_method '\w scans'
_diffrn_radiation_type MoK\a
_diffrn_radiation_wavelength 0.71073
_diffrn_reflns_av_R_equivalents 0.0376
_diffrn_reflns_av_unetI/netI 0.0194
_diffrn_reflns_Laue_measured_fraction_full 0.998
_diffrn_reflns_Laue_measured_fraction_max 0.998
_diffrn_reflns_limit_h_max 9
_diffrn_reflns_limit_h_min -9
_diffrn_reflns_limit_k_max 13
_diffrn_reflns_limit_k_min -13
_diffrn_reflns_limit_l_max 29
_diffrn_reflns_limit_l_min -29
_diffrn_reflns_number 40694
_diffrn_reflns_point_group_measured_fraction_full 0.999
_diffrn_reflns_point_group_measured_fraction_max 0.999
_diffrn_reflns_theta_full 25.015
_diffrn_reflns_theta_max 25.015
_diffrn_reflns_theta_min 2.957
_diffrn_source 'Enhance (Mo) X-ray Source'
_exptl_absorpt_coefficient_mu 13.555
_exptl_absorpt_correction_T_max 0.528
_exptl_absorpt_correction_T_min 0.113
_exptl_absorpt_correction_type analytical
_exptl_absorpt_process_details
;   
CrysAlisPro (Clark, R. C. & Reid, J. S. (1995). Acta Cryst. A51, 887-897,
Agilent Technologies, 2014)
;
_exptl_crystal_colour yellow
_exptl_crystal_density_diffrn 2.512
_exptl_crystal_description prismatic
_exptl_crystal_F_000 1584
_exptl_crystal_size_max 0.250
_exptl_crystal_size_mid 0.100
_exptl_crystal_size_min 0.070
_refine_diff_density_max 0.664
_refine_diff_density_min -0.764
_refine_diff_density_rms 0.086
_refine_ls_abs_structure_details
;
 Flack x determined using 1582 quotients [(I+)-(I-)]/[(I+)+(I-)]
 (Parsons, Flack and Wagner, Acta Cryst. B69 (2013) 249-259).
;
_refine_ls_abs_structure_Flack -0.015(3)
_refine_ls_extinction_method none
_refine_ls_goodness_of_fit_ref 1.049
_refine_ls_hydrogen_treatment constr
_refine_ls_matrix_type full
_refine_ls_number_parameters 245
_refine_ls_number_reflns 3993
_refine_ls_number_restraints 0
_refine_ls_restrained_S_all 1.049
_refine_ls_R_factor_all 0.0193
_refine_ls_R_factor_gt 0.0179
_refine_ls_shift/su_max 0.002
_refine_ls_shift/su_mean 0.000
_refine_ls_structure_factor_coef Fsqd
_refine_ls_weighting_details 'w=1/[\s^2^(Fo^2^)+(0.0207P)^2^+1.7418P] where P=(Fo^2^+2Fc^2^)/3'
_refine_ls_weighting_scheme calc
_refine_ls_wR_factor_gt 0.0401
_refine_ls_wR_factor_ref 0.0405
_reflns_Friedel_coverage 0.739
_reflns_Friedel_fraction_full 1.000
_reflns_Friedel_fraction_max 1.000
_reflns_number_gt 3835
_reflns_number_total 3993
_reflns_threshold_expression 'I > 2\s(I)'
_cod_data_source_file c6dt04862e2.cif
_cod_data_source_block 4b
_cod_depositor_comments 'Adding full bibliography for 7041711--7041714.cif.'
_cod_database_code 7041713
_shelx_shelxl_version_number 2014/7
_shelx_space_group_comment
;
The symmetry employed for this shelxl refinement is uniquely defined
by the following loop, which should always be used as a source of
symmetry information in preference to the above space-group names.
They are only intended as comments.
;
_shelx_estimated_absorpt_t_min 0.133
_shelx_estimated_absorpt_t_max 0.450

loop_
_space_group_symop_operation_xyz
'x, y, z'
'-x+1/2, -y, z+1/2'
'-x, y+1/2, -z+1/2'
'x+1/2, -y+1/2, -z'

loop_
_atom_site_label
_atom_site_type_symbol
_atom_site_fract_x
_atom_site_fract_y
_atom_site_fract_z
_atom_site_U_iso_or_equiv
_atom_site_adp_type
_atom_site_occupancy
_atom_site_site_symmetry_order
_atom_site_calc_flag
_atom_site_refinement_flags_posn
_atom_site_refinement_flags_adp
C1 C 0.7098(9) 0.4307(7) 0.6895(3) 0.0322(17) Uani 1 1 d . .
H1 H 0.6582 0.4409 0.7254 0.039 Uiso 1 1 calc R U
C2 C 0.8466(9) 0.5187(6) 0.6863(3) 0.0349(17) Uani 1 1 d . .
C3 C 0.9528(8) 0.6978(7) 0.6447(3) 0.0323(17) Uani 1 1 d . .
H3 H 1.0571 0.6595 0.6506 0.039 Uiso 1 1 calc R U
C4 C 0.9572(9) 0.7569(8) 0.5881(3) 0.0393(19) Uani 1 1 d . .
H4A H 1.0500 0.8092 0.5863 0.047 Uiso 1 1 calc R U
H4B H 0.9708 0.6947 0.5606 0.047 Uiso 1 1 calc R U
C5 C 0.8111(9) 0.8290(7) 0.5742(3) 0.0342(17) Uani 1 1 d . .
C6 C 0.7942(11) 0.9366(8) 0.5511(3) 0.047(2) Uani 1 1 d . .
H6 H 0.8760 0.9875 0.5397 0.056 Uiso 1 1 calc R U
C7 C 0.5557(11) 0.8676(8) 0.5688(4) 0.049(2) Uani 1 1 d . .
H7 H 0.4449 0.8621 0.5714 0.059 Uiso 1 1 calc R U
C8 C 0.9290(9) 0.7896(6) 0.6906(3) 0.0329(17) Uani 1 1 d . .
C9 C 0.7650(10) 0.3004(7) 0.6853(3) 0.0395(19) Uani 1 1 d . .
H9A H 0.8521 0.2881 0.7110 0.047 Uiso 1 1 calc R U
H9B H 0.8072 0.2872 0.6487 0.047 Uiso 1 1 calc R U
C10 C 0.6360(11) 0.2064(6) 0.6965(3) 0.046(2) Uani 1 1 d . .
H10 H 0.5455 0.2215 0.6718 0.055 Uiso 1 1 calc R U
C11 C 0.5761(13) 0.2119(9) 0.7553(4) 0.071(3) Uani 1 1 d . .
H11A H 0.4954 0.1517 0.7608 0.085 Uiso 1 1 calc R U
H11B H 0.6637 0.1977 0.7800 0.085 Uiso 1 1 calc R U
H11C H 0.5314 0.2899 0.7624 0.085 Uiso 1 1 calc R U
C12 C 0.7040(15) 0.0814(8) 0.6838(4) 0.072(3) Uani 1 1 d . .
H12A H 0.7413 0.0793 0.6466 0.087 Uiso 1 1 calc R U
H12B H 0.7915 0.0647 0.7082 0.087 Uiso 1 1 calc R U
H12C H 0.6218 0.0221 0.6887 0.087 Uiso 1 1 calc R U
N1 N 0.5884(7) 0.4566(5) 0.6467(3) 0.0348(14) Uani 1 1 d . .
H1A H 0.4909 0.4486 0.6610 0.042 Uiso 1 1 calc R U
H1B H 0.5982 0.4036 0.6196 0.042 Uiso 1 1 calc R U
N2 N 0.8319(7) 0.6045(5) 0.6484(2) 0.0303(13) Uani 1 1 d . .
N3 N 0.6599(7) 0.7867(5) 0.5857(2) 0.0342(14) Uani 1 1 d . .
N4 N 0.6372(10) 0.9576(6) 0.5473(3) 0.0556(19) Uani 1 1 d . .
H4 H 0.5953 1.0208 0.5330 0.067 Uiso 1 1 calc R U
O1 O 0.9609(7) 0.5108(5) 0.7174(3) 0.0513(16) Uani 1 1 d . .
O2 O 0.8157(8) 0.7887(5) 0.7204(3) 0.0574(17) Uani 1 1 d . .
O1W O 0.2937(7) 0.4146(6) 0.6881(3) 0.0635(19) Uani 1 1 d . .
H1W H 0.2424 0.4021 0.6599 0.076 Uiso 1 1 d R U
H2W H 0.2447 0.3659 0.7069 0.076 Uiso 1 1 d R U
O3 O 1.0451(7) 0.8671(5) 0.6924(2) 0.0511(15) Uani 1 1 d . .
H3A H 1.0296 0.9144 0.7177 0.061 Uiso 1 1 calc R U
Cl1 Cl 0.3552(2) 0.6286(2) 0.58578(8) 0.0491(5) Uani 1 1 d . .
Cl2 Cl 0.7225(3) 0.5052(2) 0.49471(11) 0.0635(7) Uani 1 1 d . .
Cl3 Cl 0.7215(5) 0.3843(3) 0.37518(12) 0.1106(13) Uani 1 1 d . .
Cl4 Cl 0.5828(4) 0.1370(2) 0.42768(10) 0.0746(8) Uani 1 1 d . .
Cl5 Cl 0.5811(4) 0.2576(2) 0.54506(10) 0.0813(10) Uani 1 1 d . .
Au1 Au 0.61297(3) 0.62353(2) 0.61638(2) 0.02774(7) Uani 1 1 d . .
Au2 Au 0.65633(4) 0.32090(3) 0.46035(2) 0.04443(10) Uani 1 1 d . .

loop_
_atom_site_aniso_label
_atom_site_aniso_U_11
_atom_site_aniso_U_22
_atom_site_aniso_U_33
_atom_site_aniso_U_23
_atom_site_aniso_U_13
_atom_site_aniso_U_12
C1 0.033(4) 0.029(4) 0.034(4) 0.006(3) -0.007(3) 0.004(3)
C2 0.036(4) 0.029(4) 0.040(4) -0.004(3) -0.011(4) 0.011(4)
C3 0.026(4) 0.034(4) 0.037(4) 0.001(3) -0.001(3) -0.001(3)
C4 0.035(4) 0.046(5) 0.037(4) 0.003(4) 0.007(4) -0.010(4)
C5 0.037(4) 0.038(4) 0.028(4) 0.002(3) 0.002(3) -0.005(4)
C6 0.056(6) 0.041(5) 0.044(5) 0.015(4) -0.002(4) -0.011(4)
C7 0.054(5) 0.043(5) 0.050(5) 0.015(4) -0.012(4) 0.006(5)
C8 0.035(4) 0.030(4) 0.034(4) 0.001(3) -0.007(3) -0.001(3)
C9 0.049(5) 0.032(4) 0.038(4) 0.004(3) -0.007(4) 0.009(4)
C10 0.049(5) 0.031(4) 0.059(5) 0.010(4) -0.011(4) -0.001(4)
C11 0.090(8) 0.050(6) 0.072(7) 0.018(5) 0.019(6) -0.006(5)
C12 0.109(10) 0.034(5) 0.075(7) 0.001(5) -0.007(7) -0.001(5)
N1 0.034(3) 0.028(3) 0.043(4) 0.002(3) -0.004(3) 0.000(3)
N2 0.028(3) 0.028(3) 0.035(3) 0.001(3) -0.006(3) 0.004(3)
N3 0.036(3) 0.035(3) 0.032(3) 0.004(3) -0.006(3) 0.001(3)
N4 0.070(5) 0.037(4) 0.060(5) 0.017(3) -0.017(5) 0.005(4)
O1 0.043(3) 0.046(3) 0.064(4) 0.014(3) -0.021(3) -0.003(3)
O2 0.057(4) 0.057(4) 0.059(4) -0.023(3) 0.015(3) -0.006(3)
O1W 0.048(4) 0.085(5) 0.058(4) 0.022(4) 0.008(3) -0.007(3)
O3 0.047(3) 0.047(3) 0.059(4) -0.011(3) -0.004(3) -0.011(3)
Cl1 0.0314(10) 0.0574(12) 0.0585(12) 0.0093(10) -0.0121(9) -0.0002(11)
Cl2 0.0656(15) 0.0502(14) 0.0749(17) -0.0006(13) 0.0161(13) -0.0073(12)
Cl3 0.188(4) 0.087(2) 0.0572(17) 0.0286(16) 0.039(2) 0.016(2)
Cl4 0.116(2) 0.0548(14) 0.0531(14) -0.0062(12) 0.0029(14) 0.0033(16)
Cl5 0.148(3) 0.0528(14) 0.0435(13) -0.0014(11) 0.0210(16) -0.0254(17)
Au1 0.02619(13) 0.02877(13) 0.02825(13) 0.00161(12) -0.00247(12) 0.00221(12)
Au2 0.04904(19) 0.04347(18) 0.04078(17) 0.00822(15) 0.00750(15) 0.01289(15)

loop_
_atom_type_symbol
_atom_type_description
_atom_type_scat_dispersion_real
_atom_type_scat_dispersion_imag
_atom_type_scat_source
C C 0.0033 0.0016 'International Tables Vol C Tables 4.2.6.8 and 6.1.1.4'
H H 0.0000 0.0000 'International Tables Vol C Tables 4.2.6.8 and 6.1.1.4'
N N 0.0061 0.0033 'International Tables Vol C Tables 4.2.6.8 and 6.1.1.4'
O O 0.0106 0.0060 'International Tables Vol C Tables 4.2.6.8 and 6.1.1.4'
Cl Cl 0.1484 0.1585 'International Tables Vol C Tables 4.2.6.8 and 6.1.1.4'
Au Au -2.0133 8.8022 'International Tables Vol C Tables 4.2.6.8 and 6.1.1.4'

loop_
_geom_angle_atom_site_label_1
_geom_angle_atom_site_label_2
_geom_angle_atom_site_label_3
_geom_angle
N1 C1 C2 110.8(6)
N1 C1 C9 110.1(6)
C2 C1 C9 112.7(6)
N1 C1 H1 107.7
C2 C1 H1 107.7
C9 C1 H1 107.7
O1 C2 N2 123.5(7)
O1 C2 C1 120.9(7)
N2 C2 C1 115.6(6)
N2 C3 C4 112.4(6)
N2 C3 C8 110.0(6)
C4 C3 C8 112.1(6)
N2 C3 H3 107.4
C4 C3 H3 107.4
C8 C3 H3 107.4
C5 C4 C3 114.6(6)
C5 C4 H4A 108.6
C3 C4 H4A 108.6
C5 C4 H4B 108.6
C3 C4 H4B 108.6
H4A C4 H4B 107.6
C6 C5 N3 107.3(7)
C6 C5 C4 131.6(7)
N3 C5 C4 121.1(6)
C5 C6 N4 106.9(8)
C5 C6 H6 126.5
N4 C6 H6 126.5
N3 C7 N4 107.6(8)
N3 C7 H7 126.2
N4 C7 H7 126.2
O2 C8 O3 125.2(7)
O2 C8 C3 122.9(7)
O3 C8 C3 111.8(6)
C1 C9 C10 115.2(7)
C1 C9 H9A 108.5
C10 C9 H9A 108.5
C1 C9 H9B 108.5
C10 C9 H9B 108.5
H9A C9 H9B 107.5
C11 C10 C9 111.9(7)
C11 C10 C12 110.4(7)
C9 C10 C12 108.9(8)
C11 C10 H10 108.5
C9 C10 H10 108.5
C12 C10 H10 108.5
C10 C11 H11A 109.5
C10 C11 H11B 109.5
H11A C11 H11B 109.5
C10 C11 H11C 109.5
H11A C11 H11C 109.5
H11B C11 H11C 109.5
C10 C12 H12A 109.5
C10 C12 H12B 109.5
H12A C12 H12B 109.5
C10 C12 H12C 109.5
H12A C12 H12C 109.5
H12B C12 H12C 109.5
C1 N1 Au1 111.6(4)
C1 N1 H1A 109.3
Au1 N1 H1A 109.3
C1 N1 H1B 109.3
Au1 N1 H1B 109.3
H1A N1 H1B 108.0
C2 N2 C3 119.4(6)
C2 N2 Au1 115.4(5)
C3 N2 Au1 122.5(4)
C7 N3 C5 107.9(7)
C7 N3 Au1 127.4(6)
C5 N3 Au1 124.5(5)
C7 N4 C6 110.3(7)
C7 N4 H4 124.9
C6 N4 H4 124.9
H1W O1W H2W 95.5
C8 O3 H3A 109.5
N2 Au1 N3 93.6(2)
N2 Au1 N1 81.5(2)
N3 Au1 N1 174.5(3)
N2 Au1 Cl1 173.87(17)
N3 Au1 Cl1 92.32(18)
N1 Au1 Cl1 92.67(18)
Cl3 Au2 Cl5 177.86(15)
Cl3 Au2 Cl4 91.38(12)
Cl5 Au2 Cl4 87.97(9)
Cl3 Au2 Cl2 89.91(12)
Cl5 Au2 Cl2 90.69(9)
Cl4 Au2 Cl2 178.14(10)

loop_
_geom_bond_atom_site_label_1
_geom_bond_atom_site_label_2
_geom_bond_distance
C1 N1 1.484(9)
C1 C2 1.507(11)
C1 C9 1.525(10)
C1 H1 0.9800
C2 O1 1.222(9)
C2 N2 1.335(9)
C3 N2 1.450(9)
C3 C4 1.528(10)
C3 C8 1.528(10)
C3 H3 0.9800
C4 C5 1.499(11)
C4 H4A 0.9700
C4 H4B 0.9700
C5 C6 1.331(11)
C5 N3 1.377(10)
C6 N4 1.334(12)
C6 H6 0.9300
C7 N3 1.318(10)
C7 N4 1.319(11)
C7 H7 0.9300
C8 O2 1.193(9)
C8 O3 1.299(9)
C9 C10 1.527(11)
C9 H9A 0.9700
C9 H9B 0.9700
C10 C11 1.520(12)
C10 C12 1.533(12)
C10 H10 0.9800
C11 H11A 0.9600
C11 H11B 0.9600
C11 H11C 0.9600
C12 H12A 0.9600
C12 H12B 0.9600
C12 H12C 0.9600
N1 Au1 2.009(5)
N1 H1A 0.8900
N1 H1B 0.8900
N2 Au1 1.999(6)
N3 Au1 2.002(6)
N4 H4 0.8600
O1W H1W 0.8201
O1W H2W 0.8200
O3 H3A 0.8200
Cl1 Au1 2.2789(18)
Cl2 Au2 2.283(3)
Cl3 Au2 2.258(3)
Cl4 Au2 2.280(3)
Cl5 Au2 2.270(2)

loop_
_geom_torsion_atom_site_label_1
_geom_torsion_atom_site_label_2
_geom_torsion_atom_site_label_3
_geom_torsion_atom_site_label_4
_geom_torsion
N1 C1 C2 O1 -178.3(7)
C9 C1 C2 O1 -54.5(10)
N1 C1 C2 N2 2.6(9)
C9 C1 C2 N2 126.4(7)
N2 C3 C4 C5 67.0(8)
C8 C3 C4 C5 -57.5(8)
C3 C4 C5 C6 136.1(9)
C3 C4 C5 N3 -43.0(10)
N3 C5 C6 N4 -1.7(9)
C4 C5 C6 N4 179.1(8)
N2 C3 C8 O2 -7.5(10)
C4 C3 C8 O2 118.3(8)
N2 C3 C8 O3 172.9(6)
C4 C3 C8 O3 -61.3(8)
N1 C1 C9 C10 -64.3(8)
C2 C1 C9 C10 171.6(6)
C1 C9 C10 C11 -64.5(9)
C1 C9 C10 C12 173.2(7)
C2 C1 N1 Au1 -17.6(7)
C9 C1 N1 Au1 -142.9(5)
O1 C2 N2 C3 -3.0(11)
C1 C2 N2 C3 176.0(6)
O1 C2 N2 Au1 -164.9(6)
C1 C2 N2 Au1 14.1(8)
C4 C3 N2 C2 157.4(6)
C8 C3 N2 C2 -77.0(8)
C4 C3 N2 Au1 -42.0(8)
C8 C3 N2 Au1 83.6(6)
N4 C7 N3 C5 -0.1(9)
N4 C7 N3 Au1 -174.6(5)
C6 C5 N3 C7 1.1(9)
C4 C5 N3 C7 -179.6(7)
C6 C5 N3 Au1 175.8(5)
C4 C5 N3 Au1 -4.9(9)
N3 C7 N4 C6 -1.0(10)
C5 C6 N4 C7 1.7(10)
